data_9011449
loop_
_publ_author_name
'Effenberger, H.'
'Pertlik, F.'

_publ_section_title
;
 Verfeinerung der kristallstrukturen der isotypen verbindungen
 M3(BO3)2 mit M=Mg, Co und Ni (strukturtyp: kotoit)
;
_journal_name_full 'Zeitschrift fur Kristallographie'
_journal_page_first 129
_journal_page_last 140
_journal_volume 166
_journal_year 1984
_chemical_compound_source Synthetic
_chemical_formula_sum 'B2 Mn3 O6'
_chemical_name_mineral Jimboite
_space_group_IT_number 58
_symmetry_space_group_name_Hall '-P 2n 2n'
_symmetry_space_group_name_H-M 'P n m n'
_cell_angle_alpha 90
_cell_angle_beta 90
_cell_angle_gamma 90
_cell_length_a 5.658
_cell_length_b 8.740
_cell_length_c 4.646
_cell_formula_units_Z 2
_cell_volume 229.749
_database_code_amcsd 0010865
_exptl_crystal_density_diffrn 4.083
_cod_original_formula_sum 'Mn3 B2 O6'
_cod_database_code 9011449

loop_
_space_group_symop_operation_xyz
x,y,z
1/2-x,1/2+y,1/2+z
1/2+x,1/2-y,1/2-z
1/2+x,1/2+y,1/2-z
1/2-x,1/2-y,1/2+z
x,-y,z
-x,y,-z
-x,-y,-z

loop_
_atom_site_label
_atom_site_fract_x
_atom_site_fract_y
_atom_site_fract_z
_atom_site_U_iso_or_equiv
MnM1 0.00000 0.00000 0.00000 0.00735
MnM2 0.00000 0.31153 0.50000 0.00697
B 0.25510 0.00000 0.54300 0.00798
O1 0.31800 0.00000 0.25290 0.00823
O2 0.20990 0.13490 0.69190 0.00912

loop_
_cod_related_entry_id
_cod_related_entry_database
_cod_related_entry_code
1 AMCSD 0010865
